data_2005549
loop_
_publ_author_name
'N\"ather, C.'
'Bock, H.'
'Seitz, W.'
'Nagel, N.'

_publ_section_title
;
 Diethyl 2,5-Dihydroxyterephthalate at 200K
;
_journal_issue 10
_journal_name_full 'Acta Crystallographica Section C'
_journal_page_first 2631
_journal_page_last 2633
_journal_paper_doi 10.1107/S0108270196005306
_journal_volume 52
_journal_year 1996
_chemical_formula_sum 'C12 H14 O6'
_chemical_formula_weight 254.23
_chemical_name_common 'diethyl 2,5-dihydroxyterephthalate'
_chemical_name_systematic ?
_space_group_IT_number 60
_symmetry_cell_setting orthorhombic
_symmetry_space_group_name_Hall '-P 2n 2ab'
_symmetry_space_group_name_H-M 'P b c n'
_audit_creation_method SHELXL
_cell_angle_alpha 90.
_cell_angle_beta 90.
_cell_angle_gamma 90.
_cell_formula_units_Z 4
_cell_length_a 16.680(1)
_cell_length_b 8.886(1)
_cell_length_c 8.054(1)
_cell_measurement_reflns_used 112
_cell_measurement_temperature 200(2)
_cell_measurement_theta_max 23.5
_cell_measurement_theta_min 16
_cell_volume 1193.8(2)
_computing_cell_refinement DIF4
_computing_data_collection 'DIF4 (Stoe & Cie, 1991a)'
_computing_data_reduction 'REDU4 (Stoe & Cie, 1991b)'
_computing_molecular_graphics 'SHELXTL/PC (Sheldrick, 1990b)'
_computing_publication_material 'CIFTAB in SHELXTL/PC'
_computing_structure_refinement 'SHELXL93 (Sheldrick, 1993)'
_computing_structure_solution 'SHELXS86 (Sheldrick, 1990a)'
_diffrn_ambient_temperature 200(2)
_diffrn_measurement_device 'STOE AED-4 four-circle'
_diffrn_measurement_method \w-\q
_diffrn_radiation_monochromator graphite
_diffrn_radiation_source 'fine-focus sealed tube'
_diffrn_radiation_type MoK\a
_diffrn_radiation_wavelength 0.71073
_diffrn_reflns_av_R_equivalents 0.0123
_diffrn_reflns_av_sigmaI/netI 0.0167
_diffrn_reflns_limit_h_max 23
_diffrn_reflns_limit_h_min -23
_diffrn_reflns_limit_k_max 12
_diffrn_reflns_limit_k_min -12
_diffrn_reflns_limit_l_max 11
_diffrn_reflns_limit_l_min 0
_diffrn_reflns_number 3174
_diffrn_reflns_theta_max 30.03
_diffrn_reflns_theta_min 2.44
_diffrn_standards_decay_% <1
_diffrn_standards_interval_time 120
_diffrn_standards_number 4
_exptl_absorpt_coefficient_mu 0.115
_exptl_absorpt_correction_type none
_exptl_crystal_colour 'yellow--green fluorescent'
_exptl_crystal_density_diffrn 1.415
_exptl_crystal_density_meas ?
_exptl_crystal_description plate
_exptl_crystal_F_000 536
_exptl_crystal_size_max 0.6
_exptl_crystal_size_mid 0.4
_exptl_crystal_size_min 0.25
_refine_diff_density_max 0.425
_refine_diff_density_min -0.186
_refine_ls_extinction_method none
_refine_ls_goodness_of_fit_all 1.040
_refine_ls_goodness_of_fit_obs 1.097
_refine_ls_matrix_type full
_refine_ls_number_parameters 89
_refine_ls_number_reflns 1747
_refine_ls_number_restraints 0
_refine_ls_restrained_S_all 1.040
_refine_ls_restrained_S_obs 1.097
_refine_ls_R_factor_all 0.0575
_refine_ls_R_factor_obs 0.0377
_refine_ls_shift/esd_max 0.000
_refine_ls_shift/esd_mean 0.000
_refine_ls_structure_factor_coef Fsqd
_refine_ls_weighting_scheme
;
calc w = 1/[\s^2^(F~o~^2^) + (0.0681P)^2^ + 0.2061P]
where P = (F~o~^2^ + 2F~c~^2^)/3
;
_refine_ls_wR_factor_all 0.1185
_refine_ls_wR_factor_obs 0.1066
_reflns_number_observed 1292
_reflns_number_total 1747
_reflns_observed_criterion >2sigma(I)
_cod_data_source_file sk1017.cif
_cod_data_source_block seitz3
_cod_depositor_comments
;
The following automatic conversions were performed:

'_geom_bond_publ_flag' value 'Yes' changed to 'yes' according to
/home/saulius/struct/CIF-dictionaries/cif_core.dic dictionary named
'cif_core.dic' version 2.4.1 from 2010-06-29 (10
times).

'_geom_angle_publ_flag' value 'Yes' changed to 'yes'
according to /home/saulius/struct/CIF-dictionaries/cif_core.dic
dictionary named 'cif_core.dic' version 2.4.1 from 2010-06-29 (12
times).

'_geom_torsion_publ_flag' value 'No' changed to 'no'
according to /home/saulius/struct/CIF-dictionaries/cif_core.dic
dictionary named 'cif_core.dic' version 2.4.1 from 2010-06-29 (6
times).

'_geom_torsion_publ_flag' value 'Yes' changed to 'yes'
according to /home/saulius/struct/CIF-dictionaries/cif_core.dic
dictionary named 'cif_core.dic' version 2.4.1 from 2010-06-29 (7
times).

Automatic conversion script
Id: cif_fix_values 1715 2011-07-08 13:25:40Z adriana 

The following automatic conversions were performed:

'_exptl_crystal_density_meas' value 'not measured' was changed to '?'
- the value is perceived as not measured.

Automatic conversion script
Id: cif_fix_values 3008 2015-01-20 13:52:24Z robertas 
;
_cod_database_code 2005549

loop_
_symmetry_equiv_pos_as_xyz
'x, y, z'
'-x+1/2, -y+1/2, z+1/2'
'-x, y, -z+1/2'
'x+1/2, -y+1/2, -z'
'-x, -y, -z'
'x-1/2, y-1/2, -z-1/2'
'x, -y, z-1/2'
'-x-1/2, y-1/2, z'

loop_
_atom_site_aniso_label
_atom_site_aniso_U_11
_atom_site_aniso_U_22
_atom_site_aniso_U_33
_atom_site_aniso_U_12
_atom_site_aniso_U_13
_atom_site_aniso_U_23
O1 0.0302(4) 0.0185(4) 0.0470(6) -0.0020(3) 0.0082(4) 0.0031(3)
O2 0.0487(5) 0.0190(4) 0.0747(8) 0.0011(3) 0.0244(5) 0.0017(4)
O3 0.0304(4) 0.0243(4) 0.0359(5) 0.0045(3) 0.0060(3) -0.0009(3)
C1 0.0219(4) 0.0179(4) 0.0264(5) 0.0008(3) -0.0016(4) -0.0004(4)
C2 0.0232(4) 0.0181(4) 0.0284(6) -0.0018(3) -0.0022(4) 0.0014(4)
C3 0.0216(4) 0.0208(4) 0.0284(5) -0.0006(3) 0.0006(4) 0.0003(4)
C7 0.0265(5) 0.0209(4) 0.0323(6) 0.0012(4) 0.0007(4) -0.0018(4)
C8 0.0362(6) 0.0282(5) 0.0409(7) 0.0097(4) 0.0051(5) -0.0053(5)
C9 0.0360(6) 0.0497(7) 0.0441(8) 0.0086(6) 0.0087(5) -0.0057(6)

loop_
_atom_site_label
_atom_site_occupancy
_atom_site_fract_x
_atom_site_fract_y
_atom_site_fract_z
_atom_site_U_iso_or_equiv
_atom_site_thermal_displace_type
_atom_site_calc_flag
_atom_site_refinement_flags
_atom_site_type_symbol
O1 1 0.43274(5) 0.22979(9) 0.10006(13) 0.0319(2) Uani d . O
O2 1 0.55785(6) 0.10204(10) -0.0518(2) 0.0475(3) Uani d . O
O3 1 0.64056(5) 0.24775(8) -0.19972(11) 0.0302(2) Uani d . O
C1 1 0.53848(6) 0.36706(10) -0.04674(13) 0.0221(2) Uani d . C
C2 1 0.46767(6) 0.35979(10) 0.04885(14) 0.0232(2) Uani d . C
C3 1 0.43051(6) 0.49337(11) 0.09363(14) 0.0236(2) Uani d . C
H3 1 0.38277(6) 0.48979(11) 0.15782(14) 0.040(4) Uiso calc R H
C7 1 0.57882(6) 0.22629(12) -0.0982(2) 0.0266(2) Uani d . C
C8 1 0.68173(7) 0.11251(13) -0.2561(2) 0.0351(3) Uani d . C
H8A 1 0.64422(7) 0.04621(13) -0.3171(2) 0.044(3) Uiso calc R H
H8B 1 0.70355(7) 0.05613(13) -0.1602(2) 0.044(3) Uiso calc R H
C9 1 0.74834(8) 0.1629(2) -0.3680(2) 0.0433(3) Uani d . C
H9A 1 0.77769(8) 0.0748(2) -0.4088(2) 0.055(3) Uiso calc R H
H9B 1 0.78497(8) 0.2284(2) -0.3060(2) 0.055(3) Uiso calc R H
H9C 1 0.72590(8) 0.2185(2) -0.4623(2) 0.055(3) Uiso calc R H
HO1 1 0.4649(13) 0.1550(22) 0.0747(29) 0.071(6) Uiso d . H

loop_
_atom_type_symbol
_atom_type_description
_atom_type_scat_dispersion_real
_atom_type_scat_dispersion_imag
_atom_type_scat_source
C C 0.0033 0.0016 'International Tables Vol C Tables 4.2.6.8 and 6.1.1.4'
H H 0.0000 0.0000 'International Tables Vol C Tables 4.2.6.8 and 6.1.1.4'
O O 0.0106 0.0060 'International Tables Vol C Tables 4.2.6.8 and 6.1.1.4'

loop_
_geom_angle_atom_site_label_1
_geom_angle_atom_site_label_2
_geom_angle_atom_site_label_3
_geom_angle_site_symmetry_1
_geom_angle_site_symmetry_3
_geom_angle
_geom_angle_publ_flag
C7 O3 C8 . . 116.03(9) yes
C3 C1 C2 5_665 . 119.89(9) yes
C3 C1 C7 5_665 . 120.46(9) yes
C2 C1 C7 . . 119.64(9) yes
O1 C2 C3 . . 117.22(9) yes
O1 C2 C1 . . 124.31(9) yes
C3 C2 C1 . . 118.47(9) yes
C2 C3 C1 . 5_665 121.64(9) yes
O2 C7 O3 . . 122.80(10) yes
O2 C7 C1 . . 123.40(11) yes
O3 C7 C1 . . 113.79(9) yes
O3 C8 C9 . . 106.87(10) yes

loop_
_geom_bond_atom_site_label_1
_geom_bond_atom_site_label_2
_geom_bond_site_symmetry_2
_geom_bond_distance
_geom_bond_publ_flag
O1 C2 . 1.3580(12) yes
O2 C7 . 1.2169(14) yes
O3 C7 . 1.3290(14) yes
O3 C8 . 1.4566(13) yes
C1 C3 5_665 1.3958(14) yes
C1 C2 . 1.4114(14) yes
C1 C7 . 1.4795(14) yes
C2 C3 . 1.3867(14) yes
C3 C1 5_665 1.3958(14) yes
C8 C9 . 1.499(2) yes

loop_
_geom_torsion_atom_site_label_1
_geom_torsion_atom_site_label_2
_geom_torsion_atom_site_label_3
_geom_torsion_atom_site_label_4
_geom_torsion_site_symmetry_1
_geom_torsion_site_symmetry_4
_geom_torsion
_geom_torsion_publ_flag
C3 C1 C2 O1 5_665 . 179.79(10) no
C7 C1 C2 O1 . . 0.5(2) no
C3 C1 C2 C3 5_665 . 0.1(2) no
C7 C1 C2 C3 . . -179.21(10) no
O1 C2 C3 C1 . 5_665 -179.82(10) no
C1 C2 C3 C1 . 5_665 -0.1(2) no
C8 O3 C7 O2 . . 1.1(2) yes
C8 O3 C7 C1 . . -179.14(10) yes
C3 C1 C7 O2 5_665 . 174.79(12) yes
C2 C1 C7 O2 . . -5.9(2) yes
C3 C1 C7 O3 5_665 . -5.0(2) yes
C2 C1 C7 O3 . . 174.30(9) yes
C7 O3 C8 C9 . . 179.93(11) yes
C1 C2 O1 HO1 . . 7.2(16) no
